data_8104826
loop_
_publ_author_name
'Gao, Xiao-Li'
'Jia, Shu-Shu'
'Su, Rui'

_publ_section_title
;
 Crystal structure of ethyl
 (E)-5-(((3&#x2032;,6&#x2032;-bis(ethylamino)-3-oxospiro[isoindoline-1,9&#x2032;-xanthen]-2-yl)imino)methyl)-2,4-dimethyl-1H-pyrrole-3-carboxylate
 --- ethanol (1/1), C38H45N5O5
;
_journal_issue 2
_journal_name_full 'Zeitschrift f\"ur Kristallographie - New Crystal Structures'
_journal_page_first 343
_journal_page_last 345
_journal_paper_doi 10.1515/ncrs-2020-0589
_journal_volume 236
_journal_year 2021
_chemical_formula_sum 'C38 H45 N5 O5'
_chemical_formula_weight 651.79
_space_group_crystal_system triclinic
_space_group_IT_number 2
_space_group_name_Hall '-P 1'
_space_group_name_H-M_alt 'P -1'
_atom_sites_solution_hydrogens geom
_cell_angle_alpha 68.240(2)
_cell_angle_beta 76.613(3)
_cell_angle_gamma 88.873(3)
_cell_formula_units_Z 2
_cell_length_a 11.3541(16)
_cell_length_b 12.1833(17)
_cell_length_c 14.409(2)
_cell_measurement_reflns_used 1244
_cell_measurement_temperature 296(2)
_cell_measurement_theta_max 20.11
_cell_measurement_theta_min 2.47
_cell_volume 1796.0(4)
_computing_cell_refinement 'Bruker SAINT'
_computing_data_collection 'Bruker APEX2'
_computing_data_reduction 'Bruker SAINT'
_computing_molecular_graphics 'Bruker SHELXTL'
_computing_publication_material 'Bruker SHELXTL'
_computing_structure_refinement 'SHELXL-2014/7 (Sheldrick, 2014)'
_computing_structure_solution 'SHELXS-97 (Sheldrick, 2008)'
_diffrn_ambient_temperature 296(2)
_diffrn_measured_fraction_theta_full 0.994
_diffrn_measured_fraction_theta_max 0.994
_diffrn_measurement_device_type 'Bruker APEX-II CCD'
_diffrn_measurement_method '\f and \w scans'
_diffrn_radiation_type MoK\a
_diffrn_radiation_wavelength 0.71073
_diffrn_reflns_av_R_equivalents 0.0258
_diffrn_reflns_av_unetI/netI 0.0576
_diffrn_reflns_Laue_measured_fraction_full 0.994
_diffrn_reflns_Laue_measured_fraction_max 0.994
_diffrn_reflns_limit_h_max 13
_diffrn_reflns_limit_h_min -12
_diffrn_reflns_limit_k_max 14
_diffrn_reflns_limit_k_min -14
_diffrn_reflns_limit_l_max 16
_diffrn_reflns_limit_l_min -17
_diffrn_reflns_number 9253
_diffrn_reflns_point_group_measured_fraction_full 0.994
_diffrn_reflns_point_group_measured_fraction_max 0.994
_diffrn_reflns_theta_full 25.000
_diffrn_reflns_theta_max 25.000
_diffrn_reflns_theta_min 1.568
_exptl_absorpt_coefficient_mu 0.081
_exptl_absorpt_correction_T_max 0.981
_exptl_absorpt_correction_T_min 0.980
_exptl_absorpt_correction_type multi-scan
_exptl_absorpt_process_details sadabs
_exptl_crystal_colour colorless
_exptl_crystal_density_diffrn 1.205
_exptl_crystal_description block
_exptl_crystal_F_000 696
_exptl_crystal_size_max 0.250
_exptl_crystal_size_mid 0.240
_exptl_crystal_size_min 0.220
_refine_diff_density_max 0.504
_refine_diff_density_min -0.270
_refine_diff_density_rms 0.040
_refine_ls_extinction_coef 0.0036(14)
_refine_ls_extinction_expression Fc^*^=kFc[1+0.001xFc^2^\l^3^/sin(2\q)]^-1/4^
_refine_ls_extinction_method 'SHELXL-2014/7 (Sheldrick 2014'
_refine_ls_goodness_of_fit_ref 1.006
_refine_ls_hydrogen_treatment constr
_refine_ls_matrix_type full
_refine_ls_number_parameters 462
_refine_ls_number_reflns 6305
_refine_ls_number_restraints 53
_refine_ls_restrained_S_all 1.014
_refine_ls_R_factor_all 0.1230
_refine_ls_R_factor_gt 0.0620
_refine_ls_shift/su_max 0.000
_refine_ls_shift/su_mean 0.000
_refine_ls_structure_factor_coef Fsqd
_refine_ls_weighting_details 'w=1/[\s^2^(Fo^2^)+(0.1018P)^2^] where P=(Fo^2^+2Fc^2^)/3'
_refine_ls_weighting_scheme calc
_refine_ls_wR_factor_gt 0.1609
_refine_ls_wR_factor_ref 0.2023
_reflns_Friedel_coverage 0.000
_reflns_Friedel_fraction_full .
_reflns_Friedel_fraction_max .
_reflns_number_gt 3251
_reflns_number_total 6305
_reflns_threshold_expression 'I > 2\s(I)'
_cod_data_source_file suppl_j_ncrs-2020-0589_suppl.cif
_cod_data_source_block 1
_cod_database_code 8104826
_shelx_space_group_comment
; 
The symmetry employed for this shelxl refinement is uniquely defined 
by the following loop, which should always be used as a source of 
symmetry information in preference to the above space-group names. 
They are only intended as comments. 
;
_shelx_estimated_absorpt_t_min 0.980
_shelx_estimated_absorpt_t_max 0.982

loop_
_space_group_symop_operation_xyz
'x, y, z'
'-x, -y, -z'

loop_
_atom_site_label
_atom_site_type_symbol
_atom_site_fract_x
_atom_site_fract_y
_atom_site_fract_z
_atom_site_U_iso_or_equiv
_atom_site_adp_type
_atom_site_occupancy
_atom_site_site_symmetry_order
_atom_site_calc_flag
_atom_site_refinement_flags_posn
_atom_site_refinement_flags_adp
_atom_site_refinement_flags_occupancy
_atom_site_disorder_assembly
_atom_site_disorder_group
N1 N -0.0797(2) 0.0662(2) 0.38943(18) 0.0585(7) Uani 1 1 d . . . . .
H1 H -0.0771 0.1423 0.3653 0.070 Uiso 1 1 calc R U . . .
N2 N 0.1181(2) 0.1667(2) 0.22061(18) 0.0557(6) Uani 1 1 d . . . . .
N3 N 0.2141(2) 0.2195(2) 0.13828(18) 0.0524(6) Uani 1 1 d . . . . .
N4 N 0.1356(3) -0.1142(3) -0.1069(3) 0.0922(10) Uani 1 1 d . . . . .
H4 H 0.0951 -0.0789 -0.1518 0.111 Uiso 1 1 calc R U . . .
N5 N 0.6077(3) -0.1031(3) 0.3494(2) 0.0888(9) Uani 1 1 d . U . . .
H5 H 0.6450 -0.0663 0.3761 0.107 Uiso 1 1 calc R U . . .
O1 O -0.1681(2) -0.3258(2) 0.56339(19) 0.0960(8) Uani 1 1 d . . . . .
O2 O -0.3029(2) -0.2224(2) 0.6266(2) 0.1036(9) Uani 1 1 d . . . . .
O3 O 0.1584(2) 0.40561(19) 0.12996(18) 0.0867(8) Uani 1 1 d . . . . .
O4 O 0.3342(2) -0.09311(17) 0.14233(17) 0.0679(6) Uani 1 1 d . . . . .
O5 O -0.0600(3) 0.3229(2) 0.2949(2) 0.1240(11) Uani 1 1 d D . . . .
H5A H 0.0072 0.3271 0.2567 0.186 Uiso 0.560(16) 1 calc R U P A 1
H5B H 0.0019 0.3427 0.2481 0.186 Uiso 0.440(16) 1 calc R U P A 2
C1 C -0.1859(6) -0.5303(4) 0.6149(5) 0.211(4) Uani 1 1 d . U . . .
H1A H -0.1773 -0.5112 0.5426 0.317 Uiso 1 1 calc R U . . .
H1B H -0.2404 -0.5998 0.6537 0.317 Uiso 1 1 calc R U . . .
H1C H -0.1081 -0.5451 0.6307 0.317 Uiso 1 1 calc R U . . .
C2 C -0.2336(4) -0.4333(3) 0.6413(3) 0.1097(15) Uani 1 1 d . . . . .
H2A H -0.2229 -0.4420 0.7085 0.132 Uiso 1 1 calc R U . . .
H2B H -0.3196 -0.4308 0.6434 0.132 Uiso 1 1 calc R U . . .
C3 C -0.2128(3) -0.2240(3) 0.5655(3) 0.0704(9) Uani 1 1 d . . . . .
C4 C -0.1380(3) -0.1211(3) 0.4849(2) 0.0597(8) Uani 1 1 d . . . . .
C5 C -0.0307(3) -0.1178(3) 0.4081(2) 0.0568(8) Uani 1 1 d . . . . .
C6 C 0.0027(3) -0.0007(3) 0.3501(2) 0.0536(8) Uani 1 1 d . . . . .
C7 C -0.1642(3) -0.0053(3) 0.4708(2) 0.0590(8) Uani 1 1 d . . . . .
C8 C -0.2611(3) 0.0442(3) 0.5301(2) 0.0728(10) Uani 1 1 d . . . . .
H8A H -0.2506 0.0230 0.5987 0.109 Uiso 1 1 calc R U . . .
H8B H -0.3392 0.0125 0.5331 0.109 Uiso 1 1 calc R U . . .
H8C H -0.2557 0.1289 0.4968 0.109 Uiso 1 1 calc R U . . .
C9 C 0.0355(3) -0.2200(3) 0.3932(2) 0.0726(9) Uani 1 1 d . . . . .
H9A H 0.0598 -0.2665 0.4549 0.109 Uiso 1 1 calc R U . . .
H9B H 0.1062 -0.1906 0.3371 0.109 Uiso 1 1 calc R U . . .
H9C H -0.0169 -0.2685 0.3780 0.109 Uiso 1 1 calc R U . . .
C10 C 0.1035(3) 0.0537(3) 0.2638(2) 0.0556(8) Uani 1 1 d . . . . .
H10 H 0.1581 0.0071 0.2393 0.067 Uiso 1 1 calc R U . . .
C11 C 0.2259(3) 0.3413(3) 0.0970(2) 0.0613(8) Uani 1 1 d . . . . .
C12 C 0.3318(3) 0.3756(3) 0.0089(2) 0.0586(8) Uani 1 1 d . . . . .
C13 C 0.3817(4) 0.4868(3) -0.0599(3) 0.0795(10) Uani 1 1 d . . . . .
H13 H 0.3481 0.5551 -0.0544 0.095 Uiso 1 1 calc R U . . .
C14 C 0.4827(4) 0.4933(3) -0.1369(3) 0.0920(12) Uani 1 1 d . . . . .
H14 H 0.5170 0.5669 -0.1851 0.110 Uiso 1 1 calc R U . . .
C15 C 0.5334(3) 0.3911(3) -0.1429(3) 0.0862(11) Uani 1 1 d . . . . .
H15 H 0.6024 0.3972 -0.1945 0.103 Uiso 1 1 calc R U . . .
C16 C 0.4836(3) 0.2806(3) -0.0738(2) 0.0667(9) Uani 1 1 d . . . . .
H16 H 0.5179 0.2124 -0.0785 0.080 Uiso 1 1 calc R U . . .
C17 C 0.3823(3) 0.2738(2) 0.0019(2) 0.0517(7) Uani 1 1 d . . . . .
C18 C 0.3113(2) 0.1623(2) 0.0850(2) 0.0482(7) Uani 1 1 d . . . . .
C19 C 0.2605(2) 0.0870(2) 0.0376(2) 0.0513(7) Uani 1 1 d . . . . .
C20 C 0.1984(2) 0.1355(3) -0.0403(2) 0.0546(8) Uani 1 1 d . . . . .
H20 H 0.1862 0.2159 -0.0613 0.066 Uiso 1 1 calc R U . . .
C21 C 0.1544(3) 0.0715(3) -0.0877(2) 0.0605(8) Uani 1 1 d . . . . .
C22 C 0.1755(3) -0.0493(3) -0.0583(3) 0.0641(9) Uani 1 1 d . . . . .
C23 C 0.2368(3) -0.0999(3) 0.0187(3) 0.0638(8) Uani 1 1 d . . . . .
H23 H 0.2505 -0.1800 0.0394 0.077 Uiso 1 1 calc R U . . .
C24 C 0.2774(3) -0.0316(3) 0.0645(2) 0.0545(7) Uani 1 1 d . . . . .
C25 C 0.3975(3) -0.0290(3) 0.1790(2) 0.0535(7) Uani 1 1 d . . . . .
C26 C 0.4698(3) -0.0941(3) 0.2420(2) 0.0631(8) Uani 1 1 d . . . . .
H26 H 0.4740 -0.1747 0.2555 0.076 Uiso 1 1 calc R U . . .
C27 C 0.5365(3) -0.0399(3) 0.2853(2) 0.0621(8) Uani 1 1 d . . . . .
C28 C 0.5296(3) 0.0819(3) 0.2635(2) 0.0613(8) Uani 1 1 d . . . . .
C29 C 0.4573(3) 0.1431(3) 0.1992(2) 0.0564(8) Uani 1 1 d . . . . .
H29 H 0.4540 0.2241 0.1840 0.068 Uiso 1 1 calc R U . . .
C30 C 0.3889(2) 0.0907(2) 0.1555(2) 0.0496(7) Uani 1 1 d . . . . .
C31 C 0.0874(3) 0.1284(3) -0.1694(3) 0.0815(10) Uani 1 1 d . . . . .
H31A H 0.0068 0.0908 -0.1476 0.122 Uiso 1 1 calc R U . . .
H31B H 0.1293 0.1198 -0.2320 0.122 Uiso 1 1 calc R U . . .
H31C H 0.0830 0.2110 -0.1810 0.122 Uiso 1 1 calc R U . . .
C32 C 0.1562(4) -0.2349(4) -0.0887(4) 0.1075(14) Uani 1 1 d D U . . .
H32A H 0.2377 -0.2487 -0.0790 0.129 Uiso 1 1 calc R U . . .
H32B H 0.1515 -0.2504 -0.1492 0.129 Uiso 1 1 calc R U . . .
C33 C 0.0700(4) -0.3182(4) 0.0009(4) 0.1278(17) Uani 1 1 d D U . . .
H33A H -0.0112 -0.2971 -0.0026 0.192 Uiso 1 1 calc R U . . .
H33B H 0.0857 -0.3152 0.0626 0.192 Uiso 1 1 calc R U . . .
H33C H 0.0791 -0.3969 0.0014 0.192 Uiso 1 1 calc R U . . .
C34 C 0.5948(3) 0.1427(3) 0.3128(3) 0.0869(11) Uani 1 1 d . . . . .
H34A H 0.5615 0.1114 0.3859 0.130 Uiso 1 1 calc R U . . .
H34B H 0.5852 0.2263 0.2854 0.130 Uiso 1 1 calc R U . . .
H34C H 0.6796 0.1294 0.2985 0.130 Uiso 1 1 calc R U . . .
C35 C 0.6230(4) -0.2283(4) 0.3744(4) 0.1064(14) Uani 1 1 d . U . . .
H35A H 0.6985 -0.2472 0.3956 0.128 Uiso 1 1 calc R U . . .
H35B H 0.6283 -0.2464 0.3134 0.128 Uiso 1 1 calc R U . . .
C36 C 0.5228(5) -0.3012(5) 0.4564(4) 0.1394(19) Uani 1 1 d . . . . .
H36A H 0.4475 -0.2794 0.4374 0.209 Uiso 1 1 calc R U . . .
H36B H 0.5221 -0.2892 0.5187 0.209 Uiso 1 1 calc R U . . .
H36C H 0.5325 -0.3832 0.4673 0.209 Uiso 1 1 calc R U . . .
C37 C -0.2251(11) 0.4332(15) 0.3339(12) 0.178(7) Uani 0.560(16) 1 d D U P A 1
H37A H -0.2795 0.4842 0.2986 0.268 Uiso 0.560(16) 1 calc R U P A 1
H37B H -0.2051 0.4624 0.3822 0.268 Uiso 0.560(16) 1 calc R U P A 1
H37C H -0.2636 0.3545 0.3700 0.268 Uiso 0.560(16) 1 calc R U P A 1
C37A C -0.179(2) 0.486(2) 0.2497(18) 0.226(11) Uani 0.440(16) 1 d D U P A 2
H37D H -0.1302 0.5325 0.1828 0.339 Uiso 0.440(16) 1 calc R U P A 2
H37E H -0.2259 0.5363 0.2792 0.339 Uiso 0.440(16) 1 calc R U P A 2
H37F H -0.2329 0.4301 0.2436 0.339 Uiso 0.440(16) 1 calc R U P A 2
C38 C -0.1137(12) 0.4308(10) 0.2588(11) 0.149(6) Uani 0.560(16) 1 d D U P A 1
H38A H -0.1329 0.4412 0.1940 0.178 Uiso 0.560(16) 1 calc R U P A 1
H38B H -0.0568 0.4959 0.2466 0.178 Uiso 0.560(16) 1 calc R U P A 1
C38A C -0.1000(19) 0.420(2) 0.3168(15) 0.164(8) Uani 0.440(16) 1 d D U P A 2
H38C H -0.0307 0.4726 0.3067 0.196 Uiso 0.440(16) 1 calc R U P A 2
H38D H -0.1445 0.3948 0.3883 0.196 Uiso 0.440(16) 1 calc R U P A 2

loop_
_atom_site_aniso_label
_atom_site_aniso_U_11
_atom_site_aniso_U_22
_atom_site_aniso_U_33
_atom_site_aniso_U_23
_atom_site_aniso_U_13
_atom_site_aniso_U_12
N1 0.0554(15) 0.0677(17) 0.0566(15) -0.0284(13) -0.0134(13) 0.0123(13)
N2 0.0512(15) 0.0611(17) 0.0537(14) -0.0251(13) -0.0055(12) 0.0113(12)
N3 0.0499(14) 0.0503(15) 0.0562(15) -0.0233(12) -0.0065(12) 0.0130(11)
N4 0.092(2) 0.099(2) 0.123(3) -0.074(2) -0.044(2) 0.0151(19)
N5 0.098(2) 0.085(2) 0.102(2) -0.0358(18) -0.060(2) 0.0338(18)
O1 0.0982(19) 0.0729(17) 0.0836(17) -0.0178(14) 0.0220(15) -0.0020(14)
O2 0.0893(19) 0.101(2) 0.0957(19) -0.0376(16) 0.0260(16) -0.0076(15)
O3 0.0893(17) 0.0649(14) 0.0956(17) -0.0343(13) 0.0022(14) 0.0309(13)
O4 0.0792(15) 0.0529(13) 0.0851(15) -0.0324(12) -0.0357(13) 0.0183(11)
O5 0.119(2) 0.091(2) 0.134(2) -0.0420(18) 0.0201(19) 0.0346(18)
C1 0.238(7) 0.081(4) 0.214(6) -0.038(4) 0.106(6) 0.004(4)
C2 0.117(3) 0.081(3) 0.093(3) -0.015(2) 0.017(3) -0.004(3)
C3 0.068(2) 0.083(3) 0.060(2) -0.0338(19) -0.0045(19) 0.000(2)
C4 0.0564(19) 0.074(2) 0.0460(17) -0.0237(16) -0.0044(15) 0.0020(16)
C5 0.0546(18) 0.068(2) 0.0494(17) -0.0263(16) -0.0079(15) 0.0060(16)
C6 0.0510(18) 0.064(2) 0.0483(17) -0.0262(16) -0.0092(15) 0.0103(15)
C7 0.0514(18) 0.078(2) 0.0473(17) -0.0250(16) -0.0085(16) 0.0060(17)
C8 0.063(2) 0.097(3) 0.063(2) -0.0395(19) -0.0093(17) 0.0187(18)
C9 0.077(2) 0.069(2) 0.065(2) -0.0244(17) -0.0048(18) 0.0092(18)
C10 0.0516(18) 0.066(2) 0.0523(18) -0.0271(16) -0.0100(15) 0.0120(15)
C11 0.061(2) 0.057(2) 0.066(2) -0.0274(17) -0.0112(17) 0.0168(16)
C12 0.0616(19) 0.0540(19) 0.0614(19) -0.0230(16) -0.0154(16) 0.0099(16)
C13 0.093(3) 0.055(2) 0.083(2) -0.0223(19) -0.013(2) 0.0113(19)
C14 0.097(3) 0.067(2) 0.085(3) -0.011(2) 0.002(2) -0.010(2)
C15 0.084(3) 0.074(3) 0.080(2) -0.025(2) 0.013(2) -0.004(2)
C16 0.063(2) 0.061(2) 0.068(2) -0.0260(18) 0.0017(18) 0.0022(17)
C17 0.0514(17) 0.0540(18) 0.0542(17) -0.0250(15) -0.0136(15) 0.0092(14)
C18 0.0461(16) 0.0488(17) 0.0495(16) -0.0212(14) -0.0071(13) 0.0104(13)
C19 0.0485(17) 0.0549(18) 0.0541(17) -0.0267(15) -0.0089(14) 0.0089(14)
C20 0.0470(17) 0.0607(19) 0.0559(18) -0.0243(15) -0.0085(15) 0.0102(14)
C21 0.0521(18) 0.076(2) 0.0587(18) -0.0333(17) -0.0095(15) 0.0059(16)
C22 0.0510(19) 0.077(2) 0.077(2) -0.0455(19) -0.0115(17) 0.0034(16)
C23 0.0585(19) 0.061(2) 0.082(2) -0.0399(18) -0.0144(18) 0.0098(16)
C24 0.0505(17) 0.0526(18) 0.0650(19) -0.0265(16) -0.0162(15) 0.0116(14)
C25 0.0543(18) 0.0541(18) 0.0588(18) -0.0288(15) -0.0144(15) 0.0105(15)
C26 0.068(2) 0.0577(19) 0.070(2) -0.0290(17) -0.0225(18) 0.0209(16)
C27 0.0571(19) 0.072(2) 0.0606(19) -0.0266(17) -0.0187(16) 0.0209(17)
C28 0.0528(18) 0.075(2) 0.0609(19) -0.0314(17) -0.0130(16) 0.0126(16)
C29 0.0557(18) 0.0587(19) 0.0595(18) -0.0290(15) -0.0114(16) 0.0095(15)
C30 0.0481(16) 0.0527(18) 0.0525(16) -0.0269(14) -0.0092(14) 0.0107(14)
C31 0.079(2) 0.104(3) 0.072(2) -0.040(2) -0.026(2) 0.009(2)
C32 0.090(3) 0.110(3) 0.160(4) -0.089(3) -0.038(3) 0.013(3)
C33 0.107(4) 0.097(3) 0.168(5) -0.042(3) -0.028(4) 0.026(3)
C34 0.087(3) 0.098(3) 0.097(3) -0.048(2) -0.044(2) 0.016(2)
C35 0.104(3) 0.111(3) 0.110(3) -0.031(3) -0.055(3) 0.037(3)
C36 0.154(5) 0.121(4) 0.133(4) -0.029(3) -0.048(4) 0.016(4)
C37 0.155(12) 0.178(13) 0.173(14) -0.066(11) 0.010(9) 0.060(9)
C37A 0.21(2) 0.205(19) 0.21(2) -0.020(16) -0.05(2) 0.085(16)
C38 0.139(9) 0.143(9) 0.156(12) -0.066(9) -0.010(9) 0.082(7)
C38A 0.182(15) 0.180(13) 0.112(11) -0.057(10) -0.002(11) 0.056(11)

loop_
_atom_type_symbol
_atom_type_description
_atom_type_scat_dispersion_real
_atom_type_scat_dispersion_imag
_atom_type_scat_source
C C 0.0033 0.0016 'International Tables Vol C Tables 4.2.6.8 and 6.1.1.4'
H H 0.0000 0.0000 'International Tables Vol C Tables 4.2.6.8 and 6.1.1.4'
N N 0.0061 0.0033 'International Tables Vol C Tables 4.2.6.8 and 6.1.1.4'
O O 0.0106 0.0060 'International Tables Vol C Tables 4.2.6.8 and 6.1.1.4'

loop_
_geom_angle_atom_site_label_1
_geom_angle_atom_site_label_2
_geom_angle_atom_site_label_3
_geom_angle
_geom_angle_site_symmetry_1
_geom_angle_site_symmetry_3
C7 N1 C6 110.2(3) . .
C7 N1 H1 124.9 . .
C6 N1 H1 124.9 . .
C10 N2 N3 120.1(2) . .
N2 N3 C11 117.1(2) . .
N2 N3 C18 128.8(2) . .
C11 N3 C18 114.0(2) . .
C22 N4 C32 125.1(3) . .
C22 N4 H4 117.4 . .
C32 N4 H4 117.4 . .
C27 N5 C35 123.5(3) . .
C27 N5 H5 118.2 . .
C35 N5 H5 118.2 . .
C3 O1 C2 116.2(3) . .
C25 O4 C24 118.4(2) . .
C38 O5 H5A 109.5 . .
C38A O5 H5B 109.5 . .
C2 C1 H1A 109.5 . .
C2 C1 H1B 109.5 . .
H1A C1 H1B 109.5 . .
C2 C1 H1C 109.5 . .
H1A C1 H1C 109.5 . .
H1B C1 H1C 109.5 . .
C1 C2 O1 107.5(3) . .
C1 C2 H2A 110.2 . .
O1 C2 H2A 110.2 . .
C1 C2 H2B 110.2 . .
O1 C2 H2B 110.2 . .
H2A C2 H2B 108.5 . .
O2 C3 O1 121.7(3) . .
O2 C3 C4 126.7(3) . .
O1 C3 C4 111.5(3) . .
C7 C4 C5 107.9(3) . .
C7 C4 C3 123.0(3) . .
C5 C4 C3 129.1(3) . .
C6 C5 C4 106.2(3) . .
C6 C5 C9 125.6(3) . .
C4 C5 C9 128.2(3) . .
C5 C6 N1 108.2(3) . .
C5 C6 C10 130.1(3) . .
N1 C6 C10 121.7(3) . .
N1 C7 C4 107.5(2) . .
N1 C7 C8 121.2(3) . .
C4 C7 C8 131.3(3) . .
C7 C8 H8A 109.5 . .
C7 C8 H8B 109.5 . .
H8A C8 H8B 109.5 . .
C7 C8 H8C 109.5 . .
H8A C8 H8C 109.5 . .
H8B C8 H8C 109.5 . .
C5 C9 H9A 109.5 . .
C5 C9 H9B 109.5 . .
H9A C9 H9B 109.5 . .
C5 C9 H9C 109.5 . .
H9A C9 H9C 109.5 . .
H9B C9 H9C 109.5 . .
N2 C10 C6 119.7(3) . .
N2 C10 H10 120.2 . .
C6 C10 H10 120.2 . .
O3 C11 N3 124.8(3) . .
O3 C11 C12 128.6(3) . .
N3 C11 C12 106.6(2) . .
C17 C12 C13 121.2(3) . .
C17 C12 C11 108.6(3) . .
C13 C12 C11 130.1(3) . .
C14 C13 C12 117.9(3) . .
C14 C13 H13 121.0 . .
C12 C13 H13 121.0 . .
C13 C14 C15 120.5(3) . .
C13 C14 H14 119.8 . .
C15 C14 H14 119.8 . .
C16 C15 C14 121.3(3) . .
C16 C15 H15 119.3 . .
C14 C15 H15 119.3 . .
C17 C16 C15 118.3(3) . .
C17 C16 H16 120.8 . .
C15 C16 H16 120.8 . .
C16 C17 C12 120.7(3) . .
C16 C17 C18 127.5(3) . .
C12 C17 C18 111.8(2) . .
N3 C18 C30 112.1(2) . .
N3 C18 C19 112.6(2) . .
C30 C18 C19 110.5(2) . .
N3 C18 C17 98.9(2) . .
C30 C18 C17 111.3(2) . .
C19 C18 C17 111.0(2) . .
C24 C19 C20 115.4(3) . .
C24 C19 C18 122.4(3) . .
C20 C19 C18 122.1(3) . .
C21 C20 C19 124.1(3) . .
C21 C20 H20 118.0 . .
C19 C20 H20 118.0 . .
C20 C21 C22 118.2(3) . .
C20 C21 C31 121.4(3) . .
C22 C21 C31 120.5(3) . .
N4 C22 C23 121.7(3) . .
N4 C22 C21 119.2(3) . .
C23 C22 C21 119.1(3) . .
C24 C23 C22 120.1(3) . .
C24 C23 H23 119.9 . .
C22 C23 H23 119.9 . .
C19 C24 C23 123.1(3) . .
C19 C24 O4 122.3(3) . .
C23 C24 O4 114.6(3) . .
C30 C25 O4 122.7(3) . .
C30 C25 C26 122.2(3) . .
O4 C25 C26 115.0(3) . .
C25 C26 C27 120.5(3) . .
C25 C26 H26 119.8 . .
C27 C26 H26 119.8 . .
N5 C27 C26 121.6(3) . .
N5 C27 C28 119.4(3) . .
C26 C27 C28 119.0(3) . .
C29 C28 C27 118.3(3) . .
C29 C28 C34 120.9(3) . .
C27 C28 C34 120.8(3) . .
C28 C29 C30 123.9(3) . .
C28 C29 H29 118.0 . .
C30 C29 H29 118.0 . .
C25 C30 C29 116.2(3) . .
C25 C30 C18 122.1(3) . .
C29 C30 C18 121.7(2) . .
C21 C31 H31A 109.5 . .
C21 C31 H31B 109.5 . .
H31A C31 H31B 109.5 . .
C21 C31 H31C 109.5 . .
H31A C31 H31C 109.5 . .
H31B C31 H31C 109.5 . .
N4 C32 C33 113.7(4) . .
N4 C32 H32A 108.8 . .
C33 C32 H32A 108.8 . .
N4 C32 H32B 108.8 . .
C33 C32 H32B 108.8 . .
H32A C32 H32B 107.7 . .
C32 C33 H33A 109.5 . .
C32 C33 H33B 109.5 . .
H33A C33 H33B 109.5 . .
C32 C33 H33C 109.5 . .
H33A C33 H33C 109.5 . .
H33B C33 H33C 109.5 . .
C28 C34 H34A 109.5 . .
C28 C34 H34B 109.5 . .
H34A C34 H34B 109.5 . .
C28 C34 H34C 109.5 . .
H34A C34 H34C 109.5 . .
H34B C34 H34C 109.5 . .
N5 C35 C36 111.6(4) . .
N5 C35 H35A 109.3 . .
C36 C35 H35A 109.3 . .
N5 C35 H35B 109.3 . .
C36 C35 H35B 109.3 . .
H35A C35 H35B 108.0 . .
C35 C36 H36A 109.5 . .
C35 C36 H36B 109.5 . .
H36A C36 H36B 109.5 . .
C35 C36 H36C 109.5 . .
H36A C36 H36C 109.5 . .
H36B C36 H36C 109.5 . .
C38 C37 H37A 109.5 . .
C38 C37 H37B 109.5 . .
H37A C37 H37B 109.5 . .
C38 C37 H37C 109.5 . .
H37A C37 H37C 109.5 . .
H37B C37 H37C 109.5 . .
C38A C37A H37D 109.5 . .
C38A C37A H37E 109.5 . .
H37D C37A H37E 109.5 . .
C38A C37A H37F 109.5 . .
H37D C37A H37F 109.5 . .
H37E C37A H37F 109.5 . .
O5 C38 C37 110.8(11) . .
O5 C38 H38A 109.5 . .
C37 C38 H38A 109.5 . .
O5 C38 H38B 109.5 . .
C37 C38 H38B 109.5 . .
H38A C38 H38B 108.1 . .
O5 C38A C37A 110.7(16) . .
O5 C38A H38C 109.5 . .
C37A C38A H38C 109.5 . .
O5 C38A H38D 109.5 . .
C37A C38A H38D 109.5 . .
H38C C38A H38D 108.1 . .

loop_
_geom_bond_atom_site_label_1
_geom_bond_atom_site_label_2
_geom_bond_distance
_geom_bond_site_symmetry_2
N1 C7 1.344(4) .
N1 C6 1.388(3) .
N1 H1 0.8600 .
N2 C10 1.279(4) .
N2 N3 1.368(3) .
N3 C11 1.376(4) .
N3 C18 1.505(3) .
N4 C22 1.375(4) .
N4 C32 1.419(5) .
N4 H4 0.8600 .
N5 C27 1.376(4) .
N5 C35 1.449(5) .
N5 H5 0.8600 .
O1 C3 1.339(4) .
O1 C2 1.445(4) .
O2 C3 1.190(4) .
O3 C11 1.229(3) .
O4 C25 1.383(3) .
O4 C24 1.389(3) .
O5 C38A 1.382(18) .
O5 C38 1.408(9) .
O5 H5A 0.8200 .
O5 H5B 0.8200 .
C1 C2 1.431(5) .
C1 H1A 0.9600 .
C1 H1B 0.9600 .
C1 H1C 0.9600 .
C2 H2A 0.9700 .
C2 H2B 0.9700 .
C3 C4 1.465(5) .
C4 C7 1.386(4) .
C4 C5 1.433(4) .
C5 C6 1.367(4) .
C5 C9 1.500(4) .
C6 C10 1.435(4) .
C7 C8 1.492(4) .
C8 H8A 0.9600 .
C8 H8B 0.9600 .
C8 H8C 0.9600 .
C9 H9A 0.9600 .
C9 H9B 0.9600 .
C9 H9C 0.9600 .
C10 H10 0.9300 .
C11 C12 1.467(4) .
C12 C17 1.383(4) .
C12 C13 1.384(4) .
C13 C14 1.378(5) .
C13 H13 0.9300 .
C14 C15 1.385(5) .
C14 H14 0.9300 .
C15 C16 1.377(4) .
C15 H15 0.9300 .
C16 C17 1.369(4) .
C16 H16 0.9300 .
C17 C18 1.523(4) .
C18 C30 1.515(4) .
C18 C19 1.519(4) .
C19 C24 1.372(4) .
C19 C20 1.402(4) .
C20 C21 1.375(4) .
C20 H20 0.9300 .
C21 C22 1.405(4) .
C21 C31 1.494(4) .
C22 C23 1.388(4) .
C23 C24 1.380(4) .
C23 H23 0.9300 .
C25 C30 1.376(4) .
C25 C26 1.383(4) .
C26 C27 1.393(4) .
C26 H26 0.9300 .
C27 C28 1.402(4) .
C28 C29 1.380(4) .
C28 C34 1.503(4) .
C29 C30 1.396(4) .
C29 H29 0.9300 .
C31 H31A 0.9600 .
C31 H31B 0.9600 .
C31 H31C 0.9600 .
C32 C33 1.461(4) .
C32 H32A 0.9700 .
C32 H32B 0.9700 .
C33 H33A 0.9600 .
C33 H33B 0.9600 .
C33 H33C 0.9600 .
C34 H34A 0.9600 .
C34 H34B 0.9600 .
C34 H34C 0.9600 .
C35 C36 1.457(6) .
C35 H35A 0.9700 .
C35 H35B 0.9700 .
C36 H36A 0.9600 .
C36 H36B 0.9600 .
C36 H36C 0.9600 .
C37 C38 1.470(5) .
C37 H37A 0.9600 .
C37 H37B 0.9600 .
C37 H37C 0.9600 .
C37A C38A 1.476(5) .
C37A H37D 0.9600 .
C37A H37E 0.9600 .
C37A H37F 0.9600 .
C38 H38A 0.9700 .
C38 H38B 0.9700 .
C38A H38C 0.9700 .
C38A H38D 0.9700 .

loop_
_geom_hbond_atom_site_label_D
_geom_hbond_atom_site_label_H
_geom_hbond_atom_site_label_A
_geom_hbond_distance_DH
_geom_hbond_distance_HA
_geom_hbond_distance_DA
_geom_hbond_angle_DHA
_geom_hbond_site_symmetry_A
N1 H1 O5 0.86 2.04 2.901(4) 174.4 .
O5 H5A N2 0.82 2.46 3.035(3) 128.5 .
O5 H5B O3 0.82 2.08 2.899(4) 175.7 .

loop_
_geom_torsion_atom_site_label_1
_geom_torsion_atom_site_label_2
_geom_torsion_atom_site_label_3
_geom_torsion_atom_site_label_4
_geom_torsion
_geom_torsion_site_symmetry_1
_geom_torsion_site_symmetry_2
_geom_torsion_site_symmetry_3
_geom_torsion_site_symmetry_4
C10 N2 N3 C11 -178.6(3) . . . .
C10 N2 N3 C18 1.2(4) . . . .
C3 O1 C2 C1 169.6(4) . . . .
C2 O1 C3 O2 -1.7(5) . . . .
C2 O1 C3 C4 178.7(3) . . . .
O2 C3 C4 C7 0.7(5) . . . .
O1 C3 C4 C7 -179.7(3) . . . .
O2 C3 C4 C5 -178.5(3) . . . .
O1 C3 C4 C5 1.1(5) . . . .
C7 C4 C5 C6 -0.8(3) . . . .
C3 C4 C5 C6 178.5(3) . . . .
C7 C4 C5 C9 178.2(3) . . . .
C3 C4 C5 C9 -2.5(5) . . . .
C4 C5 C6 N1 0.4(3) . . . .
C9 C5 C6 N1 -178.6(3) . . . .
C4 C5 C6 C10 179.4(3) . . . .
C9 C5 C6 C10 0.4(5) . . . .
C7 N1 C6 C5 0.1(3) . . . .
C7 N1 C6 C10 -179.0(3) . . . .
C6 N1 C7 C4 -0.6(3) . . . .
C6 N1 C7 C8 177.6(3) . . . .
C5 C4 C7 N1 0.8(3) . . . .
C3 C4 C7 N1 -178.5(3) . . . .
C5 C4 C7 C8 -177.1(3) . . . .
C3 C4 C7 C8 3.6(5) . . . .
N3 N2 C10 C6 180.0(2) . . . .
C5 C6 C10 N2 -179.6(3) . . . .
N1 C6 C10 N2 -0.8(4) . . . .
N2 N3 C11 O3 1.6(4) . . . .
C18 N3 C11 O3 -178.2(3) . . . .
N2 N3 C11 C12 -178.2(2) . . . .
C18 N3 C11 C12 2.0(3) . . . .
O3 C11 C12 C17 178.4(3) . . . .
N3 C11 C12 C17 -1.9(3) . . . .
O3 C11 C12 C13 -1.0(6) . . . .
N3 C11 C12 C13 178.8(3) . . . .
C17 C12 C13 C14 0.9(5) . . . .
C11 C12 C13 C14 -179.8(3) . . . .
C12 C13 C14 C15 -1.4(6) . . . .
C13 C14 C15 C16 1.2(6) . . . .
C14 C15 C16 C17 -0.3(6) . . . .
C15 C16 C17 C12 -0.2(5) . . . .
C15 C16 C17 C18 179.1(3) . . . .
C13 C12 C17 C16 -0.1(5) . . . .
C11 C12 C17 C16 -179.5(3) . . . .
C13 C12 C17 C18 -179.5(3) . . . .
C11 C12 C17 C18 1.1(3) . . . .
N2 N3 C18 C30 -63.7(4) . . . .
C11 N3 C18 C30 116.1(3) . . . .
N2 N3 C18 C19 61.7(3) . . . .
C11 N3 C18 C19 -118.5(3) . . . .
N2 N3 C18 C17 178.9(2) . . . .
C11 N3 C18 C17 -1.3(3) . . . .
C16 C17 C18 N3 -179.3(3) . . . .
C12 C17 C18 N3 0.0(3) . . . .
C16 C17 C18 C30 62.6(4) . . . .
C12 C17 C18 C30 -118.0(3) . . . .
C16 C17 C18 C19 -60.8(4) . . . .
C12 C17 C18 C19 118.5(3) . . . .
N3 C18 C19 C24 -121.3(3) . . . .
C30 C18 C19 C24 4.9(4) . . . .
C17 C18 C19 C24 128.8(3) . . . .
N3 C18 C19 C20 61.9(3) . . . .
C30 C18 C19 C20 -171.8(2) . . . .
C17 C18 C19 C20 -47.9(3) . . . .
C24 C19 C20 C21 0.8(4) . . . .
C18 C19 C20 C21 177.8(3) . . . .
C19 C20 C21 C22 -1.6(4) . . . .
C19 C20 C21 C31 179.1(3) . . . .
C32 N4 C22 C23 -3.0(5) . . . .
C32 N4 C22 C21 176.6(3) . . . .
C20 C21 C22 N4 -178.0(3) . . . .
C31 C21 C22 N4 1.2(4) . . . .
C20 C21 C22 C23 1.5(4) . . . .
C31 C21 C22 C23 -179.2(3) . . . .
N4 C22 C23 C24 178.8(3) . . . .
C21 C22 C23 C24 -0.7(4) . . . .
C20 C19 C24 C23 0.1(4) . . . .
C18 C19 C24 C23 -176.9(3) . . . .
C20 C19 C24 O4 -178.1(2) . . . .
C18 C19 C24 O4 4.9(4) . . . .
C22 C23 C24 C19 -0.1(5) . . . .
C22 C23 C24 O4 178.2(3) . . . .
C25 O4 C24 C19 -13.6(4) . . . .
C25 O4 C24 C23 168.0(2) . . . .
C24 O4 C25 C30 11.9(4) . . . .
C24 O4 C25 C26 -168.5(2) . . . .
C30 C25 C26 C27 0.7(4) . . . .
O4 C25 C26 C27 -178.9(3) . . . .
C35 N5 C27 C26 2.3(5) . . . .
C35 N5 C27 C28 -178.4(3) . . . .
C25 C26 C27 N5 179.0(3) . . . .
C25 C26 C27 C28 -0.4(4) . . . .
N5 C27 C28 C29 -179.8(3) . . . .
C26 C27 C28 C29 -0.4(4) . . . .
N5 C27 C28 C34 -2.6(4) . . . .
C26 C27 C28 C34 176.8(3) . . . .
C27 C28 C29 C30 1.0(4) . . . .
C34 C28 C29 C30 -176.3(3) . . . .
O4 C25 C30 C29 179.3(2) . . . .
C26 C25 C30 C29 -0.2(4) . . . .
O4 C25 C30 C18 -1.5(4) . . . .
C26 C25 C30 C18 178.9(3) . . . .
C28 C29 C30 C25 -0.7(4) . . . .
C28 C29 C30 C18 -179.8(3) . . . .
N3 C18 C30 C25 119.9(3) . . . .
C19 C18 C30 C25 -6.6(3) . . . .
C17 C18 C30 C25 -130.3(3) . . . .
N3 C18 C30 C29 -61.0(3) . . . .
C19 C18 C30 C29 172.5(2) . . . .
C17 C18 C30 C29 48.8(3) . . . .
C22 N4 C32 C33 82.7(5) . . . .
C27 N5 C35 C36 -82.1(5) . . . .
